data_7218129
loop_
_publ_author_name
'Ostasz, A.'
'\/Lyszczek, R.'
'Mazur, L.'
'Tarasiuk, B.'

_publ_section_title
;
 Co-crystal formation between 2-amino-4,6-dimethylpyrimidine and new
 p-xylylene-bis(thioacetic) acid
;
_journal_issue 44
_journal_name_full CrystEngComm
_journal_page_first 10262
_journal_paper_doi 10.1039/C4CE01567C
_journal_volume 16
_journal_year 2014
_chemical_formula_moiety 'C12 H14 O4 S2, 2(C6 H9 N3)'
_chemical_formula_sum 'C24 H32 N6 O4 S2'
_chemical_formula_weight 532.68
_chemical_melting_point 425.15
_chemical_name_systematic
;
 ?
;
_space_group_IT_number 14
_symmetry_cell_setting monoclinic
_symmetry_space_group_name_Hall '-P 2ybc'
_symmetry_space_group_name_H-M 'P 1 21/c 1'
_atom_sites_solution_hydrogens geom
_atom_sites_solution_primary direct
_atom_sites_solution_secondary difmap
_audit_creation_method SHELXL-97
_cell_angle_alpha 90.00
_cell_angle_beta 96.069(10)
_cell_angle_gamma 90.00
_cell_formula_units_Z 2
_cell_length_a 17.6366(18)
_cell_length_b 4.8355(5)
_cell_length_c 15.5930(17)
_cell_measurement_reflns_used 4443
_cell_measurement_temperature 100(2)
_cell_measurement_theta_max 29.9491
_cell_measurement_theta_min 2.5419
_cell_volume 1322.3(2)
_computing_cell_refinement
;
CrysAlisPro, Oxford Diffraction Ltd.,
Version 1.171.33.64 (release 22-03-2010 CrysAlis171 .NET)
(compiled Mar 22 2010,13:57:49)
;
_computing_data_collection
;
CrysAlisPro, Oxford Diffraction Ltd.,
Version 1.171.33.64 (release 22-03-2010 CrysAlis171 .NET)
(compiled Mar 22 2010,13:57:49)
;
_computing_data_reduction
;
CrysAlisPro, Oxford Diffraction Ltd.,
Version 1.171.33.64 (release 22-03-2010 CrysAlis171 .NET)
(compiled Mar 22 2010,13:57:49)
;
_computing_molecular_graphics 'SHELXTL/PC (Sheldrick, 2008) and Mercury 3.3 (Macrae et al., 2006)'
_computing_publication_material 'SHELXL97 and enCIFer (Allen et al., 2004)'
_computing_structure_refinement 'SHELXL-97 (Sheldrick, 2008)'
_computing_structure_solution 'SHELXS-97 (Sheldrick, 2008)'
_diffrn_ambient_temperature 100(2)
_diffrn_detector_area_resol_mean 8.4221
_diffrn_measured_fraction_theta_full 0.996
_diffrn_measured_fraction_theta_max 0.996
_diffrn_measurement_device_type 'Xcalibur, Sapphire2, large Be window'
_diffrn_measurement_method '\w scans'
_diffrn_radiation_monochromator graphite
_diffrn_radiation_source 'fine-focus sealed tube'
_diffrn_radiation_type MoK\a
_diffrn_radiation_wavelength 0.71073
_diffrn_reflns_av_R_equivalents 0.0562
_diffrn_reflns_av_sigmaI/netI 0.0388
_diffrn_reflns_limit_h_max 20
_diffrn_reflns_limit_h_min -22
_diffrn_reflns_limit_k_max 6
_diffrn_reflns_limit_k_min -4
_diffrn_reflns_limit_l_max 17
_diffrn_reflns_limit_l_min -20
_diffrn_reflns_number 8987
_diffrn_reflns_theta_full 27.48
_diffrn_reflns_theta_max 27.48
_diffrn_reflns_theta_min 2.76
_exptl_absorpt_coefficient_mu 0.243
_exptl_absorpt_correction_T_max 1.00000
_exptl_absorpt_correction_T_min 0.30796
_exptl_absorpt_correction_type multi-scan
_exptl_absorpt_process_details
;
CrysAlisPro, Oxford Diffraction Ltd.,
Version 1.171.33.64 (release 22-03-2010 CrysAlis171 .NET)
(compiled Mar 22 2010,13:57:49)
Empirical absorption correction using spherical harmonics,
 implemented in SCALE3 ABSPACK scaling algorithm.
;
_exptl_crystal_colour colorless
_exptl_crystal_density_diffrn 1.338
_exptl_crystal_density_method 'not measured'
_exptl_crystal_description plate
_exptl_crystal_F_000 564
_exptl_crystal_size_max 0.58
_exptl_crystal_size_mid 0.27
_exptl_crystal_size_min 0.04
_refine_diff_density_max 0.565
_refine_diff_density_min -0.291
_refine_diff_density_rms 0.093
_refine_ls_extinction_method none
_refine_ls_goodness_of_fit_ref 1.041
_refine_ls_hydrogen_treatment mixed
_refine_ls_matrix_type full
_refine_ls_number_parameters 187
_refine_ls_number_reflns 3027
_refine_ls_number_restraints 0
_refine_ls_restrained_S_all 1.041
_refine_ls_R_factor_all 0.0721
_refine_ls_R_factor_gt 0.0579
_refine_ls_shift/su_max 0.037
_refine_ls_shift/su_mean 0.002
_refine_ls_structure_factor_coef Fsqd
_refine_ls_weighting_details 'calc w=1/[\s^2^(Fo^2^)+(0.1077P)^2^+0.0552P] where P=(Fo^2^+2Fc^2^)/3'
_refine_ls_weighting_scheme calc
_refine_ls_wR_factor_gt 0.1489
_refine_ls_wR_factor_ref 0.1565
_reflns_number_gt 2354
_reflns_number_total 3027
_reflns_threshold_expression >2sigma(I)
_cod_data_source_file c4ce01567c2.cif
_cod_data_source_block II
_cod_depositor_comments
;
The following automatic conversions were performed:

'_chemical_melting_point' value '152\%C' was changed to '425.15' - it
was converted from degrees Celsius(C) to Kelvins(K).

Automatic conversion script
Id: cif_fix_values 2281 2013-09-26 08:29:07Z andrius 

 Adding full bibliography for 7218128--7218131.cif.
;
_cod_original_sg_symbol_H-M 'P 21/c'
_cod_database_code 7218129

loop_
_symmetry_equiv_pos_as_xyz
'x, y, z'
'-x, y+1/2, -z+1/2'
'-x, -y, -z'
'x, -y-1/2, z-1/2'

loop_
_atom_site_label
_atom_site_type_symbol
_atom_site_fract_x
_atom_site_fract_y
_atom_site_fract_z
_atom_site_U_iso_or_equiv
_atom_site_adp_type
_atom_site_occupancy
_atom_site_symmetry_multiplicity
_atom_site_calc_flag
_atom_site_refinement_flags
C1 C 0.24551(11) 0.2524(4) 0.58623(13) 0.0245(4) Uani 1 1 d .
C2 C 0.29917(12) 0.0223(4) 0.61995(13) 0.0258(4) Uani 1 1 d .
H2A H 0.3214 -0.0624 0.5720 0.031 Uiso 1 1 calc R
H2B H 0.2705 -0.1186 0.6469 0.031 Uiso 1 1 calc R
C3 C 0.43417(13) 0.3416(4) 0.62824(14) 0.0287(5) Uani 1 1 d .
H3A H 0.4033 0.4852 0.5984 0.034 Uiso 1 1 calc R
H3B H 0.4753 0.4315 0.6641 0.034 Uiso 1 1 calc R
C4 C 0.46807(11) 0.1652(4) 0.56219(14) 0.0248(4) Uani 1 1 d .
C5 C 0.44170(12) 0.1845(4) 0.47388(14) 0.0278(5) Uani 1 1 d .
H5 H 0.4026 0.3070 0.4559 0.033 Uiso 1 1 calc R
C6 C 0.47357(11) 0.0223(5) 0.41333(14) 0.0277(5) Uani 1 1 d .
H6 H 0.4556 0.0393 0.3553 0.033 Uiso 1 1 calc R
C7 C 0.11302(11) 0.8566(4) 0.46685(13) 0.0241(4) Uani 1 1 d .
C8 C 0.10001(12) 1.1608(4) 0.35263(14) 0.0263(4) Uani 1 1 d .
C9 C 0.16951(12) 1.0696(4) 0.32630(14) 0.0273(5) Uani 1 1 d .
H9 H 0.1879 1.1412 0.2771 0.033 Uiso 1 1 calc R
C10 C 0.20970(12) 0.8706(4) 0.37563(13) 0.0243(4) Uani 1 1 d .
C11 C 0.05479(15) 1.3821(5) 0.30311(17) 0.0332(5) Uani 1 1 d .
C12 C 0.28467(13) 0.7573(5) 0.35426(16) 0.0298(5) Uani 1 1 d .
O1 O 0.26570(8) 0.3702(3) 0.51653(10) 0.0276(4) Uani 1 1 d .
O2 O 0.18982(9) 0.3183(4) 0.62231(10) 0.0353(4) Uani 1 1 d .
N1 N 0.18157(9) 0.7625(4) 0.44631(11) 0.0230(4) Uani 1 1 d .
N2 N 0.08425(10) 0.7427(4) 0.53451(12) 0.0299(4) Uani 1 1 d .
N3 N 0.07162(10) 1.0558(4) 0.42184(11) 0.0264(4) Uani 1 1 d .
S1 S 0.37518(3) 0.15026(11) 0.69804(3) 0.02698(19) Uani 1 1 d .
H21 H 0.1085 0.6123 0.5616 0.040 Uiso 1 1 d .
H1O H 0.2370 0.5181 0.4991 0.040 Uiso 1 1 d .
H22 H 0.0475 0.8048 0.5531 0.040 Uiso 1 1 d .
H11A H 0.001(2) 1.358(6) 0.306(2) 0.060(10) Uiso 1 1 d .
H11B H 0.0636(19) 1.556(8) 0.323(2) 0.060(9) Uiso 1 1 d .
H11C H 0.061(2) 1.377(7) 0.237(2) 0.071(11) Uiso 1 1 d .
H12A H 0.3197(18) 0.770(7) 0.404(2) 0.049(8) Uiso 1 1 d .
H12B H 0.2803(16) 0.569(6) 0.3403(17) 0.039(7) Uiso 1 1 d .
H12C H 0.3014(16) 0.851(5) 0.3008(18) 0.037(7) Uiso 1 1 d .

loop_
_atom_site_aniso_label
_atom_site_aniso_U_11
_atom_site_aniso_U_22
_atom_site_aniso_U_33
_atom_site_aniso_U_23
_atom_site_aniso_U_13
_atom_site_aniso_U_12
C1 0.0204(9) 0.0292(11) 0.0248(10) -0.0031(8) 0.0060(8) -0.0023(8)
C2 0.0233(10) 0.0283(11) 0.0264(10) 0.0004(8) 0.0065(8) -0.0017(8)
C3 0.0246(10) 0.0308(11) 0.0319(12) -0.0035(8) 0.0095(8) -0.0011(8)
C4 0.0190(9) 0.0259(10) 0.0308(11) 0.0007(8) 0.0091(8) -0.0040(8)
C5 0.0208(10) 0.0311(11) 0.0328(12) 0.0060(8) 0.0083(8) 0.0046(8)
C6 0.0204(9) 0.0367(12) 0.0269(10) 0.0012(8) 0.0065(8) -0.0002(8)
C7 0.0203(9) 0.0252(10) 0.0272(11) -0.0033(7) 0.0042(8) -0.0003(8)
C8 0.0262(10) 0.0251(10) 0.0272(10) -0.0009(8) 0.0004(8) -0.0030(8)
C9 0.0281(11) 0.0289(11) 0.0255(10) 0.0005(8) 0.0057(8) -0.0043(9)
C10 0.0236(10) 0.0250(11) 0.0250(10) -0.0035(7) 0.0058(8) -0.0054(8)
C11 0.0319(12) 0.0280(13) 0.0382(14) 0.0035(9) -0.0031(10) -0.0001(9)
C12 0.0260(11) 0.0346(13) 0.0305(12) 0.0001(9) 0.0113(9) -0.0004(9)
O1 0.0253(8) 0.0305(8) 0.0288(8) 0.0058(6) 0.0108(6) 0.0056(6)
O2 0.0291(8) 0.0471(10) 0.0321(9) 0.0063(7) 0.0142(7) 0.0110(7)
N1 0.0189(8) 0.0267(9) 0.0241(9) -0.0002(7) 0.0060(6) -0.0002(7)
N2 0.0227(9) 0.0348(10) 0.0341(10) 0.0065(8) 0.0122(8) 0.0074(8)
N3 0.0237(9) 0.0259(9) 0.0297(9) 0.0001(7) 0.0036(7) 0.0010(7)
S1 0.0212(3) 0.0363(3) 0.0244(3) -0.00130(19) 0.00654(19) -0.0002(2)

loop_
_atom_type_symbol
_atom_type_description
_atom_type_scat_dispersion_real
_atom_type_scat_dispersion_imag
_atom_type_scat_source
C C 0.0033 0.0016 'International Tables Vol C Tables 4.2.6.8 and 6.1.1.4'
H H 0.0000 0.0000 'International Tables Vol C Tables 4.2.6.8 and 6.1.1.4'
O O 0.0106 0.0060 'International Tables Vol C Tables 4.2.6.8 and 6.1.1.4'
N N 0.0061 0.0033 'International Tables Vol C Tables 4.2.6.8 and 6.1.1.4'
S S 0.1246 0.1234 'International Tables Vol C Tables 4.2.6.8 and 6.1.1.4'

loop_
_geom_angle_atom_site_label_1
_geom_angle_atom_site_label_2
_geom_angle_atom_site_label_3
_geom_angle
_geom_angle_site_symmetry_1
_geom_angle_site_symmetry_3
O2 C1 O1 124.73(19) . .
O2 C1 C2 122.18(19) . .
O1 C1 C2 113.08(17) . .
C1 C2 S1 111.73(15) . .
C1 C2 H2A 109.3 . .
S1 C2 H2A 109.3 . .
C1 C2 H2B 109.3 . .
S1 C2 H2B 109.3 . .
H2A C2 H2B 107.9 . .
C4 C3 S1 114.23(15) . .
C4 C3 H3A 108.7 . .
S1 C3 H3A 108.7 . .
C4 C3 H3B 108.7 . .
S1 C3 H3B 108.7 . .
H3A C3 H3B 107.6 . .
C6 C4 C5 117.93(19) 3_656 .
C6 C4 C3 121.01(19) 3_656 .
C5 C4 C3 121.05(19) . .
C6 C5 C4 120.70(19) . .
C6 C5 H5 119.6 . .
C4 C5 H5 119.6 . .
C5 C6 C4 121.36(19) . 3_656
C5 C6 H6 119.3 . .
C4 C6 H6 119.3 3_656 .
N2 C7 N3 118.14(18) . .
N2 C7 N1 117.96(18) . .
N3 C7 N1 123.89(19) . .
N3 C8 C9 122.01(19) . .
N3 C8 C11 117.5(2) . .
C9 C8 C11 120.4(2) . .
C10 C9 C8 117.9(2) . .
C10 C9 H9 121.0 . .
C8 C9 H9 121.0 . .
N1 C10 C9 120.64(19) . .
N1 C10 C12 116.43(18) . .
C9 C10 C12 122.9(2) . .
C8 C11 H11A 111.4(19) . .
C8 C11 H11B 115(2) . .
H11A C11 H11B 103(3) . .
C8 C11 H11C 112(2) . .
H11A C11 H11C 105(3) . .
H11B C11 H11C 109(3) . .
C10 C12 H12A 108.3(19) . .
C10 C12 H12B 110.7(18) . .
H12A C12 H12B 106(3) . .
C10 C12 H12C 111.0(16) . .
H12A C12 H12C 115(3) . .
H12B C12 H12C 105(2) . .
C1 O1 H1O 113.7 . .
C10 N1 C7 118.14(17) . .
C7 N2 H21 119.0 . .
C7 N2 H22 121.6 . .
H21 N2 H22 119.1 . .
C8 N3 C7 117.35(18) . .
C2 S1 C3 101.44(10) . .

loop_
_geom_bond_atom_site_label_1
_geom_bond_atom_site_label_2
_geom_bond_distance
_geom_bond_site_symmetry_2
C1 O2 1.225(3) .
C1 O1 1.310(3) .
C1 C2 1.518(3) .
C2 S1 1.821(2) .
C2 H2A 0.9700 .
C2 H2B 0.9700 .
C3 C4 1.509(3) .
C3 S1 1.834(2) .
C3 H3A 0.9700 .
C3 H3B 0.9700 .
C4 C6 1.394(3) 3_656
C4 C5 1.409(3) .
C5 C6 1.391(3) .
C5 H5 0.9300 .
C6 C4 1.394(3) 3_656
C6 H6 0.9300 .
C7 N2 1.337(3) .
C7 N3 1.359(3) .
C7 N1 1.361(3) .
C8 N3 1.337(3) .
C8 C9 1.404(3) .
C8 C11 1.499(3) .
C9 C10 1.380(3) .
C9 H9 0.9300 .
C10 N1 1.360(3) .
C10 C12 1.501(3) .
C11 H11A 0.96(4) .
C11 H11B 0.91(4) .
C11 H11C 1.05(4) .
C12 H12A 0.94(3) .
C12 H12B 0.94(3) .
C12 H12C 1.02(3) .
O1 H1O 0.9013 .
N2 H21 0.8489 .
N2 H22 0.7962 .

loop_
_geom_torsion_atom_site_label_1
_geom_torsion_atom_site_label_2
_geom_torsion_atom_site_label_3
_geom_torsion_atom_site_label_4
_geom_torsion
_geom_torsion_site_symmetry_1
_geom_torsion_site_symmetry_4
O2 C1 C2 S1 -88.3(2) . .
O1 C1 C2 S1 91.09(19) . .
S1 C3 C4 C6 -71.1(2) . 3_656
S1 C3 C4 C5 108.8(2) . .
C6 C4 C5 C6 -0.5(3) 3_656 .
C3 C4 C5 C6 179.60(19) . .
C4 C5 C6 C4 0.5(3) . 3_656
N3 C8 C9 C10 -1.7(3) . .
C11 C8 C9 C10 178.3(2) . .
C8 C9 C10 N1 1.5(3) . .
C8 C9 C10 C12 -179.8(2) . .
C9 C10 N1 C7 -0.1(3) . .
C12 C10 N1 C7 -178.84(19) . .
N2 C7 N1 C10 177.60(18) . .
N3 C7 N1 C10 -1.3(3) . .
C9 C8 N3 C7 0.4(3) . .
C11 C8 N3 C7 -179.58(19) . .
N2 C7 N3 C8 -177.77(19) . .
N1 C7 N3 C8 1.1(3) . .
C1 C2 S1 C3 -72.30(16) . .
C4 C3 S1 C2 -62.47(18) . .
